data_2300756
loop_
_publ_author_name
'Biehler, Erik'
'Pagola, Silvina'
'Stam, Daniel'
'Merkelbach, Johannes'
'Jandl, Christian'
'Abdel-Fattah, Tarek M'

_publ_section_title
;
 A comparison of microcrystal electron diffraction and X-ray powder
 diffraction for the structural analysis of metal-organic frameworks.
;
_journal_coeditor_code TE5145SUP1
_journal_issue 'Pt 2'
_journal_name_full 'Journal of applied crystallography'
_journal_page_first 398
_journal_page_last 411
_journal_paper_doi 10.1107/S1600576724012068
_journal_volume 58
_journal_year 2025
_chemical_compound_source 'synthesized from aqueous solution'
_chemical_formula_moiety 'C8 H8 Mn O6'
_chemical_formula_sum 'C8 H8 Mn O6'
_chemical_formula_weight 255.08
_chemical_name_common 'manganese terephthalate dihydrate'
_space_group_IT_number 15
_space_group_name_Hall '-C 2yc'
_space_group_name_H-M_alt 'C 1 2/c 1'
_symmetry_cell_setting monoclinic
_symmetry_Int_Tables_number 15
_symmetry_space_group_name_Hall '-C 2yc'
_symmetry_space_group_name_H-M 'C 1 2/c 1'
_atom_sites_solution_hydrogens mixed
_atom_sites_solution_primary XD
_atom_sites_solution_secondary difmap
_cell_angle_alpha 90
_cell_angle_beta 99.270(13)
_cell_angle_gamma 90
_cell_formula_units_Z 4
_cell_length_a 18.71(8)
_cell_length_b 6.57(3)
_cell_length_c 7.37(3)
_cell_measurement_reflns_used 1202
_cell_measurement_temperature 293
_cell_measurement_theta_max 1.1655
_cell_measurement_theta_min 0.2537
_cell_volume 894(7)
_computing_cell_refinement 'SAINT (Bruker 2019)'
_computing_data_collection 'Eldix (ELDICO 2022)'
_computing_data_reduction 'SAINT (Bruker 2019)'
_computing_molecular_graphics 'Mercury (Macrae 2008)'
_computing_publication_material 'EnCIFer (Allen 2004), PLATON (Spek 2009)'
_computing_structure_refinement 'SHELXL (Sheldrick 2015), ShelXle (Huebschle 2011)'
_computing_structure_solution 'SHELXD (Sheldrick 2008)'
_diffrn_ambient_temperature 293
_diffrn_detector 'Dectris QUADRO'
_diffrn_detector_area_resol_mean 13.33
_diffrn_measured_fraction_theta_full 0.869
_diffrn_measured_fraction_theta_max 0.765
_diffrn_measurement_device 'ELDICO ED-1'
_diffrn_measurement_device_type 'electron diffractometer'
_diffrn_measurement_method 'continuous rotation 3D ED'
_diffrn_radiation_source LaB~6~
_diffrn_radiation_type electron
_diffrn_radiation_wavelength 0.02851
_diffrn_reflns_av_R_equivalents 0.0706
_diffrn_reflns_av_unetI/netI 0.0759
_diffrn_reflns_limit_h_max 20
_diffrn_reflns_limit_h_min -23
_diffrn_reflns_limit_k_max 9
_diffrn_reflns_limit_k_min -9
_diffrn_reflns_limit_l_max 10
_diffrn_reflns_limit_l_min -10
_diffrn_reflns_number 3031
_diffrn_reflns_reduction_process
;
;
_diffrn_reflns_theta_full 0.98
_diffrn_reflns_theta_max 1.17
_diffrn_reflns_theta_min 0.13
_exptl_absorpt_coefficient_mu 0
_exptl_absorpt_correction_T_max 0.7431
_exptl_absorpt_correction_T_min 0.2672
_exptl_absorpt_correction_type multi-scan
_exptl_absorpt_process_details 'SADABS 2016/2 (Bruker 2016)'
_exptl_crystal_colour cream
_exptl_crystal_density_diffrn 1.895
_exptl_crystal_density_method 'Not Measured'
_exptl_crystal_description shard
_exptl_crystal_F_000 0
_exptl_crystal_size_max 0.005
_exptl_crystal_size_mid 0.001
_exptl_crystal_size_min 0.0002
_refine_diff_density_max 0.223
_refine_diff_density_min -0.251
_refine_diff_density_rms 0.065
_refine_ls_extinction_coef 6139(70)
_refine_ls_extinction_expression FC^*^=KFC[1+0.001XFC^2^\L^3^/SIN(2\Q)]^-1/4^
_refine_ls_extinction_method 'shelxl-2019/1 (sheldrick 2019)'
_refine_ls_goodness_of_fit_ref 1.054
_refine_ls_hydrogen_treatment mixed
_refine_ls_matrix_type full
_refine_ls_number_parameters 77
_refine_ls_number_reflns 1049
_refine_ls_number_restraints 75
_refine_ls_restrained_S_all 1.019
_refine_ls_R_factor_all 0.1970
_refine_ls_R_factor_gt 0.1817
_refine_ls_shift/su_max 0.008
_refine_ls_shift/su_mean 0.000
_refine_ls_structure_factor_coef Fsqd
_refine_ls_weighting_details 'W=1/[\S^2^(FO^2^)+(0.1949P)^2^+3.1104P] WHERE P=(FO^2^+2FC^2^)/3'
_refine_ls_weighting_scheme calc
_refine_ls_wR_factor_gt 0.4498
_refine_ls_wR_factor_ref 0.4608
_reflns_number_gt 893
_reflns_number_total 1049
_reflns_threshold_expression I>2\s(I)
_cod_data_source_file te5145.cif
_cod_data_source_block III
_cod_depositor_comments 'Adding full bibliography for 2300754--2300756.cif.'
_cod_original_sg_symbol_H-M 'C 2/c'
_cod_database_code 2300756

loop_
_space_group_symop_id
_space_group_symop_operation_xyz
1 x,y,z
2 -x,y,1/2-z
3 -x,-y,-z
4 x,-y,1/2+z
5 1/2+x,1/2+y,z
6 1/2-x,1/2+y,1/2-z
7 1/2-x,1/2-y,-z
8 1/2+x,1/2-y,1/2+z

loop_
_atom_site_aniso_label
_atom_site_aniso_U_11
_atom_site_aniso_U_22
_atom_site_aniso_U_33
_atom_site_aniso_U_23
_atom_site_aniso_U_13
_atom_site_aniso_U_12
Mn01 0.020(3) 0.024(2) 0.0205(18) -0.0013(16) -0.0040(16) 0.0029(16)
O1 0.031(5) 0.025(4) 0.031(4) -0.002(3) -0.003(3) -0.001(3)
O2 0.024(5) 0.028(4) 0.034(4) -0.001(3) -0.017(3) -0.005(3)
O3 0.039(6) 0.023(4) 0.036(5) 0.004(4) -0.007(4) -0.007(4)
C1 0.013(6) 0.016(4) 0.052(6) -0.007(4) -0.012(5) -0.003(3)
C2 0.022(5) 0.017(4) 0.027(5) -0.001(3) -0.005(4) 0.000(3)
C3 0.019(6) 0.015(4) 0.043(6) -0.002(4) -0.015(4) 0.003(3)
C4 0.016(5) 0.024(4) 0.024(4) -0.005(3) -0.004(3) -0.005(3)

loop_
_atom_site_label
_atom_site_type_symbol
_atom_site_thermal_displace_type
_atom_site_fract_x
_atom_site_fract_y
_atom_site_fract_z
_atom_site_occupancy
_atom_site_U_iso_or_equiv
_atom_site_calc_flag
_atom_site_refinement_flags
_atom_site_disorder_assembly
_atom_site_disorder_group
Mn01 Mn Uani 0.25000 0.25000 0.00000 1.000 0.0223(13) d SP . .
O1 O Uani 0.1828(6) 0.3410(13) 0.2018(12) 1.000 0.030(3) d U . .
O2 O Uani 0.1704(5) 0.6681(13) 0.2678(12) 1.000 0.031(3) d U . .
O3 O Uani 0.1944(6) -0.0452(14) -0.0170(13) 1.000 0.034(3) d . . .
C1 C Uani 0.0336(6) 0.6837(14) 0.0578(16) 1.000 0.029(3) d U . .
C2 C Uani 0.0683(6) 0.5010(13) 0.0935(13) 1.000 0.023(3) d U . .
C3 C Uani 0.0377(6) 0.3197(14) 0.0360(15) 1.000 0.028(3) d U . .
C4 C Uani 0.1457(6) 0.5034(14) 0.1964(13) 1.000 0.022(3) d U . .
H1 H Uiso 0.192(4) -0.134(11) -0.115(9) 1.000 0.0510 d U . .
H1A H Uiso 0.182(4) -0.120(10) 0.086(9) 1.000 0.0510 d U . .
H1B H Uiso 0.05659 0.80585 0.09469 1.000 0.0350 c RU . .
H3 H Uiso 0.06376 0.19936 0.05871 1.000 0.0340 c RU . .

loop_
_geom_angle_atom_site_label_1
_geom_angle_atom_site_label_2
_geom_angle_atom_site_label_3
_geom_angle
_geom_angle_site_symmetry_1
_geom_angle_site_symmetry_2
_geom_angle_site_symmetry_3
_geom_angle_publ_flag
O1 Mn01 O3 87.8(4) . . . yes
O1 Mn01 O2 94.2(5) . . 4_564 yes
O1 Mn01 O2 85.8(5) . . 6_545 yes
O1 Mn01 O1 180.00 . . 7_555 yes
O1 Mn01 O3 92.2(4) . . 7_555 yes
O2 Mn01 O3 85.1(4) 4_564 . . yes
O2 Mn01 O3 94.9(4) 6_545 . . yes
O1 Mn01 O3 92.2(4) 7_555 . . yes
O3 Mn01 O3 180.00 . . 7_555 yes
O2 Mn01 O2 180.00 4_564 . 6_545 yes
O1 Mn01 O2 85.8(5) 7_555 . 4_564 yes
O2 Mn01 O3 94.9(4) 4_564 . 7_555 yes
O1 Mn01 O2 94.2(5) 7_555 . 6_545 yes
O2 Mn01 O3 85.1(4) 6_545 . 7_555 yes
O1 Mn01 O3 87.8(4) 7_555 . 7_555 yes
Mn01 O1 C4 125.6(7) . . . yes
Mn01 O2 C4 135.2(7) 4_565 . . yes
H1 O3 H1A 108(6) . . . no
Mn01 O3 H1 124(5) . . . no
Mn01 O3 H1A 125(4) . . . no
C2 C1 C3 117.7(9) . . 3_565 no
C3 C2 C4 118.9(9) . . . no
C1 C2 C3 123.0(11) . . . no
C1 C2 C4 118.0(9) . . . no
C1 C3 C2 119.2(9) 3_565 . . no
O1 C4 O2 123.2(11) . . . yes
O1 C4 C2 118.6(9) . . . yes
O2 C4 C2 118.2(9) . . . yes
C2 C1 H1B 121.00 . . . no
C3 C1 H1B 121.00 3_565 . . no
C2 C3 H3 120.00 . . . no
C1 C3 H3 120.00 3_565 . . no

loop_
_geom_bond_atom_site_label_1
_geom_bond_atom_site_label_2
_geom_bond_distance
_geom_bond_site_symmetry_1
_geom_bond_site_symmetry_2
_geom_bond_publ_flag
Mn01 O1 2.180(14) . . yes
Mn01 O3 2.195(14) . . yes
Mn01 O2 2.148(13) . 4_564 yes
Mn01 O2 2.148(13) . 6_545 yes
Mn01 O1 2.180(14) . 7_555 yes
Mn01 O3 2.195(14) . 7_555 yes
O1 C4 1.270(15) . . yes
O2 C4 1.258(14) . . yes
O3 H1 0.92(7) . . no
O3 H1A 0.96(7) . . no
C1 C2 1.370(15) . . no
C1 C3 1.400(17) . 3_565 no
C2 C4 1.523(17) . . no
C2 C3 1.359(15) . . no
C1 H1B 0.9300 . . no
C3 H3 0.9300 . . no

loop_
_geom_hbond_atom_site_label_D
_geom_hbond_atom_site_label_H
_geom_hbond_atom_site_label_A
_geom_hbond_distance_DH
_geom_hbond_distance_HA
_geom_hbond_distance_DA
_geom_hbond_angle_DHA
_geom_hbond_site_symmetry_A
_geom_hbond_publ_flag
O3 H1 O1 0.92(7) 1.91(7) 2.824(18) 173(8) 4_554 yes
O3 H1A O2 0.96(7) 1.97(7) 2.908(19) 165(6) 1_545 yes
C3 H3 O1 0.9300 2.4900 2.80(2) 100.00 . yes

loop_
_geom_torsion_atom_site_label_1
_geom_torsion_atom_site_label_2
_geom_torsion_atom_site_label_3
_geom_torsion_atom_site_label_4
_geom_torsion
_geom_torsion_site_symmetry_1
_geom_torsion_site_symmetry_2
_geom_torsion_site_symmetry_3
_geom_torsion_site_symmetry_4
_geom_torsion_publ_flag
O3 Mn01 O1 C4 -129.0(10) . . . . no
O2 Mn01 O1 C4 -44.1(10) 4_564 . . . no
O2 Mn01 O1 C4 135.9(10) 6_545 . . . no
O3 Mn01 O1 C4 51.0(10) 7_555 . . . no
Mn01 O1 C4 O2 -89.1(12) . . . . no
Mn01 O1 C4 C2 88.9(12) . . . . no
Mn01 O2 C4 O1 -30.5(17) 4_565 . . . no
Mn01 O2 C4 C2 151.4(8) 4_565 . . . no
C3 C1 C2 C3 2.6(17) 3_565 . . . no
C3 C1 C2 C4 -179.7(10) 3_565 . . . no
C2 C1 C3 C2 -2.5(16) . . 3_565 3_565 no
C1 C2 C3 C1 -2.7(17) . . . 3_565 no
C4 C2 C3 C1 179.6(10) . . . 3_565 no
C1 C2 C4 O1 -167.6(10) . . . . no
C1 C2 C4 O2 10.5(14) . . . . no
C3 C2 C4 O1 10.2(15) . . . . no
C3 C2 C4 O2 -171.7(10) . . . . no
